data_4134746
loop_
_publ_author_name
'Gu, Nina X.'
'Oyala, Paul H.'
'Peters, Jonas C.'

_publ_section_title
;
 H<sub>2</sub> Evolution from a Thiolate-Bound Ni(III) Hydride.
;
_journal_issue 17
_journal_name_full 'Journal of the American Chemical Society'
_journal_page_first 7827
_journal_page_last 7835
_journal_paper_doi 10.1021/jacs.0c00712
_journal_volume 142
_journal_year 2020
_chemical_formula_moiety 'C36 H44 N Ni P2 S Si, C4 H8 O'
_chemical_formula_sum 'C40 H52 N Ni O P2 S Si'
_chemical_formula_weight 743.62
_space_group_crystal_system monoclinic
_space_group_IT_number 15
_space_group_name_Hall '-C 2yc'
_space_group_name_H-M_alt 'C 1 2/c 1'
_atom_sites_solution_hydrogens geom
_atom_sites_solution_primary direct
_audit_creation_date 2018-07-18
_audit_creation_method
;
Olex2 1.2
(compiled 2018.05.29 svn.r3508 for OlexSys, GUI svn.r5506)
;
_cell_angle_alpha 90
_cell_angle_beta 108.276(4)
_cell_angle_gamma 90
_cell_formula_units_Z 8
_cell_length_a 16.5609(17)
_cell_length_b 19.0517(10)
_cell_length_c 24.6555(18)
_cell_measurement_reflns_used 9888
_cell_measurement_temperature 100(2)
_cell_measurement_theta_max 40.35
_cell_measurement_theta_min 2.31
_cell_volume 7386.7(10)
_computing_cell_refinement 'SAINT V8.38A (?, 2016)'
_computing_data_reduction 'SAINT V8.38A (?, 2016)'
_computing_molecular_graphics 'Olex2 (Dolomanov et al., 2009)'
_computing_publication_material 'Olex2 (Dolomanov et al., 2009)'
_computing_structure_refinement 'XL (Sheldrick, 2008)'
_computing_structure_solution 'XS (Sheldrick, 2008)'
_diffrn_ambient_temperature 100.0
_diffrn_measured_fraction_theta_full 0.999
_diffrn_measured_fraction_theta_max 0.973
_diffrn_measurement_device_type 'Bruker APEX-II CCD'
_diffrn_measurement_method '\f and \w scans'
_diffrn_radiation_type MoK\a
_diffrn_radiation_wavelength 0.71073
_diffrn_reflns_av_R_equivalents 0.0665
_diffrn_reflns_av_unetI/netI 0.0461
_diffrn_reflns_Laue_measured_fraction_full 0.999
_diffrn_reflns_Laue_measured_fraction_max 0.973
_diffrn_reflns_limit_h_max 30
_diffrn_reflns_limit_h_min -30
_diffrn_reflns_limit_k_max 34
_diffrn_reflns_limit_k_min -35
_diffrn_reflns_limit_l_max 41
_diffrn_reflns_limit_l_min -44
_diffrn_reflns_number 157479
_diffrn_reflns_point_group_measured_fraction_full 0.999
_diffrn_reflns_point_group_measured_fraction_max 0.973
_diffrn_reflns_theta_full 25.242
_diffrn_reflns_theta_max 41.038
_diffrn_reflns_theta_min 2.695
_diffrn_standards_number 0
_exptl_absorpt_coefficient_mu 0.734
_exptl_absorpt_correction_T_max 0.9847
_exptl_absorpt_correction_T_min 0.9459
_exptl_absorpt_correction_type multi-scan
_exptl_absorpt_process_details
'SADABS-2016/2 (Bruker,2016/2) was used for absorption correction. wR2(int) was 0.0773 before and 0.0680 after correction. The Ratio of minimum to maximum transmission is 0.9606. The \l/2 correction factor is Not present.'
_exptl_crystal_colour red
_exptl_crystal_density_diffrn 1.337
_exptl_crystal_description block
_exptl_crystal_F_000 3160
_exptl_crystal_size_max 0.12
_exptl_crystal_size_mid 0.09
_exptl_crystal_size_min 0.08
_refine_diff_density_max 0.803
_refine_diff_density_min -0.426
_refine_diff_density_rms 0.089
_refine_ls_extinction_method none
_refine_ls_goodness_of_fit_ref 1.067
_refine_ls_hydrogen_treatment constr
_refine_ls_matrix_type full
_refine_ls_number_parameters 432
_refine_ls_number_reflns 23737
_refine_ls_number_restraints 0
_refine_ls_restrained_S_all 1.067
_refine_ls_R_factor_all 0.0630
_refine_ls_R_factor_gt 0.0441
_refine_ls_shift/su_max 0.002
_refine_ls_shift/su_mean 0.000
_refine_ls_structure_factor_coef Fsqd
_refine_ls_weighting_details 'w=1/[\s^2^(Fo^2^)+(0.0336P)^2^+6.4277P] where P=(Fo^2^+2Fc^2^)/3'
_refine_ls_weighting_scheme calc
_refine_ls_wR_factor_gt 0.0901
_refine_ls_wR_factor_ref 0.0972
_reflns_Friedel_coverage 0.000
_reflns_number_gt 18893
_reflns_number_total 23737
_reflns_threshold_expression 'I > 2\s(I)'
_cod_data_source_file ja0c00712_si_002.cif
_cod_data_source_block compound4'
_cod_depositor_comments 'Adding full bibliography for 4134744--4134749.cif.'
_cod_database_code 4134746
_shelx_shelxl_version_number 2014/7
_shelx_space_group_comment
;
The symmetry employed for this shelxl refinement is uniquely defined
by the following loop, which should always be used as a source of
symmetry information in preference to the above space-group names.
They are only intended as comments.
;
_olex2_refinement_description
;
1. Fixed Uiso
 At 1.2 times of:
  All C(H) groups, All C(H,H) groups
 At 1.5 times of:
  All C(H,H,H) groups
2.a Ternary CH refined with riding coordinates:
 C19(H19), C34(H34), C22(H22), C31(H31)
2.b Secondary CH2 refined with riding coordinates:
 C38(H38A,H38B), C39(H39A,H39B), C37(H37A,H37B), C40(H40A,H40B)
2.c Aromatic/amide H refined with riding coordinates:
 C2(H2), C10(H10), C9(H9), C27(H27), C8(H8), C1(H1), C26(H26), C5(H5),
 C17(H17), C29(H29), C4(H4), C3(H3), C28(H28), C15(H15), C16(H16), C14(H14)
2.d Idealised Me refined as rotating group:
 C24(H24A,H24B,H24C), C33(H33A,H33B,H33C), C32(H32A,H32B,H32C), C23(H23A,H23B,
 H23C), C36(H36A,H36B,H36C), C20(H20A,H20B,H20C), C21(H21A,H21B,H21C), C35(H35A,
 H35B,H35C)
;
_olex2_submission_special_instructions 'No special instructions were received'

loop_
_space_group_symop_operation_xyz
'x, y, z'
'-x, y, -z+1/2'
'x+1/2, y+1/2, z'
'-x+1/2, y+1/2, -z+1/2'
'-x, -y, -z'
'x, -y, z-1/2'
'-x+1/2, -y+1/2, -z'
'x+1/2, -y+1/2, z-1/2'

loop_
_atom_site_label
_atom_site_type_symbol
_atom_site_fract_x
_atom_site_fract_y
_atom_site_fract_z
_atom_site_U_iso_or_equiv
_atom_site_adp_type
_atom_site_occupancy
_atom_site_site_symmetry_order
_atom_site_calc_flag
_atom_site_refinement_flags_posn
_atom_site_refinement_flags_adp
_atom_site_refinement_flags_occupancy
_atom_site_disorder_assembly
_atom_site_disorder_group
Ni1 Ni 0.63585(2) 0.56176(2) 0.23267(2) 0.00825(2) Uani 1 1 d . . . . .
P02 P 0.59213(2) 0.49553(2) 0.15257(2) 0.00925(4) Uani 1 1 d . . . . .
S1 S 0.68768(2) 0.48929(2) 0.31227(2) 0.01327(4) Uani 1 1 d . . . . .
P04 P 0.67765(2) 0.67415(2) 0.24363(2) 0.00949(4) Uani 1 1 d . . . . .
Si1 Si 0.76421(2) 0.54441(2) 0.22581(2) 0.00887(4) Uani 1 1 d . . . . .
N1 N 0.53071(5) 0.57041(4) 0.24517(3) 0.01049(12) Uani 1 1 d . . . . .
C12 C 0.79926(6) 0.49423(5) 0.33531(4) 0.00990(13) Uani 1 1 d . . . . .
O1 O 0.53932(7) 0.27982(5) 0.01555(5) 0.0312(2) Uani 1 1 d . . . . .
C19 C 0.52210(6) 0.42218(5) 0.16012(4) 0.01361(15) Uani 1 1 d . . . . .
H19 H 0.4836 0.4416 0.1806 0.016 Uiso 1 1 calc R . . . .
C2 C 0.75075(7) 0.33756(5) 0.46137(5) 0.01479(16) Uani 1 1 d . . . . .
H2 H 0.7279 0.2916 0.4531 0.018 Uiso 1 1 calc R . . . .
C10 C 0.92749(6) 0.53236(6) 0.31580(4) 0.01348(15) Uani 1 1 d . . . . .
H10 H 0.9544 0.5507 0.2900 0.016 Uiso 1 1 calc R . . . .
C9 C 0.97598(6) 0.51645(6) 0.37171(4) 0.01530(17) Uani 1 1 d . . . . .
H9 H 1.0355 0.5248 0.3845 0.018 Uiso 1 1 calc R . . . .
C34 C 0.72386(7) 0.71056(6) 0.31687(4) 0.01487(16) Uani 1 1 d . . . . .
H34 H 0.7268 0.7627 0.3135 0.018 Uiso 1 1 calc R . . . .
C24 C 0.59021(7) 0.58308(6) 0.06208(5) 0.01705(18) Uani 1 1 d . . . . .
H24A H 0.6260 0.6113 0.0938 0.026 Uiso 1 1 calc GR . . . .
H24B H 0.5557 0.6143 0.0321 0.026 Uiso 1 1 calc GR . . . .
H24C H 0.6263 0.5538 0.0465 0.026 Uiso 1 1 calc GR . . . .
C27 C 0.85944(7) 0.76142(6) 0.18155(5) 0.01657(17) Uani 1 1 d . . . . .
H27 H 0.8794 0.8064 0.1751 0.020 Uiso 1 1 calc R . . . .
C7 C 0.84872(6) 0.47536(5) 0.39138(4) 0.01023(13) Uani 1 1 d . . . . .
C25 C 0.76243(6) 0.68974(5) 0.21277(4) 0.01060(14) Uani 1 1 d . . . . .
C8 C 0.93597(6) 0.48821(5) 0.40857(4) 0.01359(15) Uani 1 1 d . . . . .
H8 H 0.9691 0.4773 0.4467 0.016 Uiso 1 1 calc R . . . .
C1 C 0.77732(7) 0.37398(5) 0.42099(4) 0.01307(15) Uani 1 1 d . . . . .
H1 H 0.7717 0.3528 0.3851 0.016 Uiso 1 1 calc R . . . .
C22 C 0.53187(6) 0.53616(5) 0.08361(4) 0.01281(15) Uani 1 1 d . . . . .
H22 H 0.5108 0.4976 0.0552 0.015 Uiso 1 1 calc R . . . .
C30 C 0.80179(6) 0.62867(5) 0.20155(4) 0.01069(14) Uani 1 1 d . . . . .
C18 C 0.76186(6) 0.47426(5) 0.17184(4) 0.01072(14) Uani 1 1 d . . . . .
C38 C 0.49531(8) 0.16624(6) 0.02676(5) 0.0219(2) Uani 1 1 d . . . . .
H38A H 0.4495 0.1316 0.0107 0.026 Uiso 1 1 calc R . . . .
H38B H 0.5183 0.1597 0.0686 0.026 Uiso 1 1 calc R . . . .
C33 C 0.57397(8) 0.74352(6) 0.14585(5) 0.01971(19) Uani 1 1 d . . . . .
H33A H 0.6216 0.7672 0.1380 0.030 Uiso 1 1 calc GR . . . .
H33B H 0.5216 0.7701 0.1285 0.030 Uiso 1 1 calc GR . . . .
H33C H 0.5678 0.6961 0.1297 0.030 Uiso 1 1 calc GR . . . .
C26 C 0.79199(7) 0.75597(5) 0.20345(4) 0.01435(16) Uani 1 1 d . . . . .
H26 H 0.7660 0.7971 0.2121 0.017 Uiso 1 1 calc R . . . .
C32 C 0.60047(9) 0.81327(6) 0.23513(6) 0.0240(2) Uani 1 1 d . . . . .
H32A H 0.6047 0.8109 0.2756 0.036 Uiso 1 1 calc GR . . . .
H32B H 0.5508 0.8414 0.2145 0.036 Uiso 1 1 calc GR . . . .
H32C H 0.6520 0.8350 0.2312 0.036 Uiso 1 1 calc GR . . . .
C31 C 0.59103(7) 0.73906(5) 0.21017(4) 0.01437(16) Uani 1 1 d . . . . .
H31 H 0.5381 0.7194 0.2156 0.017 Uiso 1 1 calc R . . . .
C5 C 0.81772(7) 0.47177(5) 0.48507(4) 0.01411(16) Uani 1 1 d . . . . .
H5 H 0.8405 0.5177 0.4935 0.017 Uiso 1 1 calc R . . . .
C23 C 0.45434(7) 0.57502(7) 0.08970(5) 0.01935(19) Uani 1 1 d . . . . .
H23A H 0.4171 0.5417 0.1006 0.029 Uiso 1 1 calc GR . . . .
H23B H 0.4232 0.5970 0.0532 0.029 Uiso 1 1 calc GR . . . .
H23C H 0.4731 0.6113 0.1192 0.029 Uiso 1 1 calc GR . . . .
C6 C 0.81215(6) 0.44116(5) 0.43265(4) 0.01039(13) Uani 1 1 d . . . . .
C17 C 0.83454(6) 0.44574(5) 0.16283(5) 0.01393(16) Uani 1 1 d . . . . .
H17 H 0.8893 0.4580 0.1876 0.017 Uiso 1 1 calc R . . . .
C36 C 0.66526(8) 0.69427(7) 0.35231(5) 0.0224(2) Uani 1 1 d . . . . .
H36A H 0.6085 0.7133 0.3331 0.034 Uiso 1 1 calc GR . . . .
H36B H 0.6882 0.7157 0.3902 0.034 Uiso 1 1 calc GR . . . .
H36C H 0.6614 0.6433 0.3564 0.034 Uiso 1 1 calc GR . . . .
C29 C 0.86937(6) 0.63552(6) 0.17926(4) 0.01412(16) Uani 1 1 d . . . . .
H29 H 0.8962 0.5946 0.1710 0.017 Uiso 1 1 calc R . . . .
C20 C 0.57562(8) 0.36495(6) 0.19845(5) 0.0214(2) Uani 1 1 d . . . . .
H20A H 0.6094 0.3406 0.1780 0.032 Uiso 1 1 calc GR . . . .
H20B H 0.5380 0.3313 0.2087 0.032 Uiso 1 1 calc GR . . . .
H20C H 0.6137 0.3863 0.2332 0.032 Uiso 1 1 calc GR . . . .
C13 C 0.68145(6) 0.45428(5) 0.13600(4) 0.01131(14) Uani 1 1 d . . . . .
C21 C 0.46496(8) 0.39061(7) 0.10424(5) 0.0214(2) Uani 1 1 d . . . . .
H21A H 0.4257 0.4266 0.0826 0.032 Uiso 1 1 calc GR . . . .
H21B H 0.4324 0.3515 0.1127 0.032 Uiso 1 1 calc GR . . . .
H21C H 0.5001 0.3735 0.0816 0.032 Uiso 1 1 calc GR . . . .
C4 C 0.79018(7) 0.43575(6) 0.52518(4) 0.01599(17) Uani 1 1 d . . . . .
H4 H 0.7937 0.4574 0.5606 0.019 Uiso 1 1 calc R . . . .
C39 C 0.56497(10) 0.16048(7) -0.00114(7) 0.0276(3) Uani 1 1 d . . . . .
H39A H 0.5424 0.1407 -0.0401 0.033 Uiso 1 1 calc R . . . .
H39B H 0.6121 0.1304 0.0218 0.033 Uiso 1 1 calc R . . . .
C3 C 0.75761(7) 0.36832(6) 0.51364(5) 0.01552(17) Uani 1 1 d . . . . .
H3 H 0.7401 0.3434 0.5414 0.019 Uiso 1 1 calc R . . . .
C11 C 0.83959(6) 0.52145(5) 0.29740(4) 0.01033(13) Uani 1 1 d . . . . .
C37 C 0.46409(9) 0.24023(7) 0.01165(6) 0.0253(2) Uani 1 1 d . . . . .
H37A H 0.4234 0.2424 -0.0275 0.030 Uiso 1 1 calc R . . . .
H37B H 0.4359 0.2583 0.0388 0.030 Uiso 1 1 calc R . . . .
C28 C 0.89781(7) 0.70137(6) 0.16907(5) 0.01733(18) Uani 1 1 d . . . . .
H28 H 0.9434 0.7053 0.1536 0.021 Uiso 1 1 calc R . . . .
C40 C 0.59491(8) 0.23603(7) -0.00301(5) 0.0211(2) Uani 1 1 d . . . . .
H40A H 0.6541 0.2415 0.0224 0.025 Uiso 1 1 calc R . . . .
H40B H 0.5929 0.2487 -0.0424 0.025 Uiso 1 1 calc R . . . .
C15 C 0.74717(8) 0.38132(6) 0.08165(5) 0.01884(19) Uani 1 1 d . . . . .
H15 H 0.7423 0.3503 0.0506 0.023 Uiso 1 1 calc R . . . .
C16 C 0.82716(7) 0.39961(6) 0.11784(5) 0.01719(18) Uani 1 1 d . . . . .
H16 H 0.8767 0.3806 0.1118 0.021 Uiso 1 1 calc R . . . .
C14 C 0.67408(7) 0.40799(6) 0.09049(5) 0.01619(17) Uani 1 1 d . . . . .
H14 H 0.6195 0.3949 0.0659 0.019 Uiso 1 1 calc R . . . .
C35 C 0.81334(7) 0.68404(7) 0.34720(5) 0.01984(19) Uani 1 1 d . . . . .
H35A H 0.8111 0.6341 0.3563 0.030 Uiso 1 1 calc GR . . . .
H35B H 0.8378 0.7106 0.3826 0.030 Uiso 1 1 calc GR . . . .
H35C H 0.8487 0.6903 0.3223 0.030 Uiso 1 1 calc GR . . . .

loop_
_atom_site_aniso_label
_atom_site_aniso_U_11
_atom_site_aniso_U_22
_atom_site_aniso_U_33
_atom_site_aniso_U_23
_atom_site_aniso_U_13
_atom_site_aniso_U_12
Ni1 0.00550(4) 0.01219(5) 0.00778(5) 0.00075(4) 0.00313(3) -0.00018(4)
P02 0.00740(9) 0.01236(9) 0.00861(9) 0.00013(7) 0.00342(7) -0.00132(7)
S1 0.00733(8) 0.02054(11) 0.01174(9) 0.00625(8) 0.00268(7) -0.00099(7)
P04 0.00798(9) 0.01278(10) 0.00828(9) -0.00078(7) 0.00338(7) -0.00129(7)
Si1 0.00636(9) 0.01272(10) 0.00823(10) 0.00113(8) 0.00333(8) 0.00001(8)
N1 0.0092(3) 0.0127(3) 0.0097(3) 0.0002(2) 0.0033(2) -0.0004(2)
C12 0.0082(3) 0.0116(3) 0.0097(3) 0.0011(3) 0.0025(3) -0.0004(3)
O1 0.0320(5) 0.0150(4) 0.0513(6) -0.0056(4) 0.0199(5) -0.0070(3)
C19 0.0125(4) 0.0166(4) 0.0129(4) -0.0001(3) 0.0057(3) -0.0046(3)
C2 0.0161(4) 0.0120(4) 0.0170(4) 0.0022(3) 0.0063(3) -0.0011(3)
C10 0.0088(3) 0.0198(4) 0.0124(4) 0.0030(3) 0.0042(3) 0.0000(3)
C9 0.0082(3) 0.0240(5) 0.0129(4) 0.0033(3) 0.0022(3) -0.0012(3)
C34 0.0136(4) 0.0197(4) 0.0114(4) -0.0029(3) 0.0041(3) -0.0024(3)
C24 0.0199(5) 0.0187(4) 0.0151(4) 0.0040(3) 0.0090(4) -0.0003(4)
C27 0.0169(4) 0.0178(4) 0.0172(4) 0.0028(3) 0.0085(3) -0.0048(3)
C7 0.0096(3) 0.0119(3) 0.0092(3) 0.0017(3) 0.0029(3) 0.0001(3)
C25 0.0091(3) 0.0139(3) 0.0093(3) 0.0006(3) 0.0036(3) -0.0019(3)
C8 0.0093(3) 0.0188(4) 0.0115(4) 0.0029(3) 0.0016(3) 0.0001(3)
C1 0.0144(4) 0.0123(4) 0.0125(4) 0.0001(3) 0.0043(3) -0.0011(3)
C22 0.0120(4) 0.0169(4) 0.0096(3) 0.0013(3) 0.0036(3) -0.0003(3)
C30 0.0087(3) 0.0152(4) 0.0086(3) 0.0010(3) 0.0034(3) -0.0010(3)
C18 0.0095(3) 0.0128(3) 0.0112(3) 0.0012(3) 0.0052(3) 0.0005(3)
C38 0.0217(5) 0.0192(5) 0.0233(5) 0.0013(4) 0.0049(4) -0.0048(4)
C33 0.0191(5) 0.0206(5) 0.0163(4) 0.0022(4) 0.0011(4) 0.0025(4)
C26 0.0143(4) 0.0145(4) 0.0156(4) 0.0011(3) 0.0065(3) -0.0026(3)
C32 0.0267(6) 0.0180(5) 0.0263(6) -0.0039(4) 0.0068(5) 0.0050(4)
C31 0.0122(4) 0.0149(4) 0.0164(4) -0.0011(3) 0.0049(3) 0.0006(3)
C5 0.0179(4) 0.0130(4) 0.0126(4) -0.0007(3) 0.0064(3) -0.0022(3)
C23 0.0135(4) 0.0267(5) 0.0178(5) 0.0046(4) 0.0049(4) 0.0047(4)
C6 0.0096(3) 0.0115(3) 0.0098(3) 0.0019(3) 0.0028(3) 0.0006(3)
C17 0.0113(4) 0.0157(4) 0.0167(4) 0.0013(3) 0.0071(3) 0.0015(3)
C36 0.0208(5) 0.0350(6) 0.0148(4) -0.0059(4) 0.0105(4) -0.0060(4)
C29 0.0117(4) 0.0186(4) 0.0148(4) 0.0013(3) 0.0080(3) -0.0009(3)
C20 0.0231(5) 0.0165(4) 0.0231(5) 0.0048(4) 0.0054(4) -0.0047(4)
C13 0.0103(3) 0.0125(3) 0.0127(4) -0.0003(3) 0.0059(3) -0.0009(3)
C21 0.0212(5) 0.0270(5) 0.0160(4) -0.0028(4) 0.0060(4) -0.0140(4)
C4 0.0197(4) 0.0182(4) 0.0122(4) -0.0001(3) 0.0080(3) -0.0001(3)
C39 0.0324(7) 0.0188(5) 0.0355(7) -0.0068(5) 0.0163(6) -0.0022(5)
C3 0.0159(4) 0.0171(4) 0.0161(4) 0.0043(3) 0.0087(3) 0.0010(3)
C11 0.0078(3) 0.0139(3) 0.0095(3) 0.0017(3) 0.0030(3) 0.0005(3)
C37 0.0251(6) 0.0191(5) 0.0336(7) -0.0029(4) 0.0121(5) -0.0023(4)
C28 0.0151(4) 0.0222(5) 0.0182(4) 0.0023(3) 0.0103(4) -0.0038(3)
C40 0.0204(5) 0.0239(5) 0.0181(5) 0.0007(4) 0.0048(4) -0.0046(4)
C15 0.0211(5) 0.0171(4) 0.0223(5) -0.0060(4) 0.0124(4) -0.0009(4)
C16 0.0165(4) 0.0165(4) 0.0225(5) -0.0010(3) 0.0117(4) 0.0025(3)
C14 0.0148(4) 0.0179(4) 0.0177(4) -0.0057(3) 0.0078(3) -0.0029(3)
C35 0.0166(4) 0.0253(5) 0.0147(4) -0.0026(4) 0.0008(3) 0.0008(4)

loop_
_atom_type_symbol
_atom_type_description
_atom_type_scat_dispersion_real
_atom_type_scat_dispersion_imag
_atom_type_scat_source
C C 0.0033 0.0016 'International Tables Vol C Tables 4.2.6.8 and 6.1.1.4'
H H 0.0000 0.0000 'International Tables Vol C Tables 4.2.6.8 and 6.1.1.4'
N N 0.0061 0.0033 'International Tables Vol C Tables 4.2.6.8 and 6.1.1.4'
Ni Ni 0.3393 1.1124 'International Tables Vol C Tables 4.2.6.8 and 6.1.1.4'
O O 0.0106 0.0060 'International Tables Vol C Tables 4.2.6.8 and 6.1.1.4'
P P 0.1023 0.0942 'International Tables Vol C Tables 4.2.6.8 and 6.1.1.4'
S S 0.1246 0.1234 'International Tables Vol C Tables 4.2.6.8 and 6.1.1.4'
Si Si 0.0817 0.0704 'International Tables Vol C Tables 4.2.6.8 and 6.1.1.4'

loop_
_geom_angle_atom_site_label_1
_geom_angle_atom_site_label_2
_geom_angle_atom_site_label_3
_geom_angle
_geom_angle_site_symmetry_1
_geom_angle_site_symmetry_3
_geom_angle_publ_flag
P02 Ni1 S1 109.689(11) . . ?
P04 Ni1 P02 129.827(10) . . ?
P04 Ni1 S1 116.491(11) . . ?
Si1 Ni1 P02 84.375(11) . . ?
Si1 Ni1 S1 82.344(10) . . ?
Si1 Ni1 P04 83.337(11) . . ?
N1 Ni1 P02 97.67(3) . . ?
N1 Ni1 S1 91.69(3) . . ?
N1 Ni1 P04 99.47(3) . . ?
N1 Ni1 Si1 174.03(3) . . ?
C19 P02 Ni1 111.72(3) . . ?
C22 P02 Ni1 120.10(3) . . ?
C22 P02 C19 103.45(5) . . ?
C13 P02 Ni1 111.98(3) . . ?
C13 P02 C19 105.80(5) . . ?
C13 P02 C22 102.44(4) . . ?
C12 S1 Ni1 108.22(3) . . ?
C34 P04 Ni1 119.41(4) . . ?
C34 P04 C31 101.88(5) . . ?
C25 P04 Ni1 110.82(3) . . ?
C25 P04 C34 102.05(5) . . ?
C25 P04 C31 106.98(5) . . ?
C31 P04 Ni1 114.32(3) . . ?
C30 Si1 Ni1 108.54(3) . . ?
C18 Si1 Ni1 110.74(3) . . ?
C18 Si1 C30 108.46(4) . . ?
C11 Si1 Ni1 109.69(3) . . ?
C11 Si1 C30 108.07(4) . . ?
C11 Si1 C18 111.25(4) . . ?
N1 N1 Ni1 174.29(6) 2_655 . ?
C7 C12 S1 122.02(7) . . ?
C11 C12 S1 118.36(7) . . ?
C11 C12 C7 119.53(8) . . ?
C40 O1 C37 107.87(9) . . ?
C20 C19 P02 109.76(7) . . ?
C21 C19 P02 115.72(7) . . ?
C21 C19 C20 110.55(9) . . ?
C3 C2 C1 120.07(9) . . ?
C9 C10 C11 120.46(9) . . ?
C8 C9 C10 119.08(9) . . ?
C36 C34 P04 109.74(7) . . ?
C35 C34 P04 113.20(7) . . ?
C35 C34 C36 110.29(10) . . ?
C26 C27 C28 120.27(9) . . ?
C12 C7 C6 123.00(8) . . ?
C8 C7 C12 118.67(8) . . ?
C8 C7 C6 118.33(8) . . ?
C30 C25 P04 114.48(7) . . ?
C26 C25 P04 124.90(7) . . ?
C26 C25 C30 120.51(9) . . ?
C9 C8 C7 122.03(9) . . ?
C2 C1 C6 120.80(9) . . ?
C24 C22 P02 110.27(7) . . ?
C24 C22 C23 113.11(9) . . ?
C23 C22 P02 109.87(7) . . ?
C25 C30 Si1 115.06(7) . . ?
C29 C30 Si1 126.03(8) . . ?
C29 C30 C25 118.58(9) . . ?
C17 C18 Si1 124.10(8) . . ?
C13 C18 Si1 116.41(7) . . ?
C13 C18 C17 119.28(9) . . ?
C37 C38 C39 101.87(10) . . ?
C27 C26 C25 119.81(10) . . ?
C33 C31 P04 111.15(7) . . ?
C33 C31 C32 109.23(9) . . ?
C32 C31 P04 117.66(8) . . ?
C4 C5 C6 120.73(9) . . ?
C1 C6 C7 119.42(8) . . ?
C5 C6 C7 121.87(8) . . ?
C5 C6 C1 118.50(9) . . ?
C16 C17 C18 120.46(10) . . ?
C28 C29 C30 120.87(10) . . ?
C18 C13 P02 114.68(7) . . ?
C18 C13 C14 120.19(9) . . ?
C14 C13 P02 125.09(8) . . ?
C3 C4 C5 120.22(9) . . ?
C38 C39 C40 104.17(10) . . ?
C2 C3 C4 119.66(9) . . ?
C12 C11 Si1 113.49(7) . . ?
C10 C11 Si1 126.28(7) . . ?
C10 C11 C12 120.14(8) . . ?
O1 C37 C38 104.59(11) . . ?
C27 C28 C29 119.92(9) . . ?
O1 C40 C39 107.12(10) . . ?
C16 C15 C14 120.58(10) . . ?
C15 C16 C17 119.89(9) . . ?
C15 C14 C13 119.56(10) . . ?

loop_
_geom_bond_atom_site_label_1
_geom_bond_atom_site_label_2
_geom_bond_distance
_geom_bond_site_symmetry_2
_geom_bond_publ_flag
Ni1 P02 2.2628(3) . ?
Ni1 S1 2.3320(3) . ?
Ni1 P04 2.2404(3) . ?
Ni1 Si1 2.2096(3) . ?
Ni1 N1 1.8682(8) . ?
P02 C19 1.8622(10) . ?
P02 C22 1.8497(10) . ?
P02 C13 1.8307(10) . ?
S1 C12 1.7573(9) . ?
P04 C34 1.8602(10) . ?
P04 C25 1.8190(9) . ?
P04 C31 1.8777(11) . ?
Si1 C30 1.8857(10) . ?
Si1 C18 1.8778(10) . ?
Si1 C11 1.8663(10) . ?
N1 N1 1.1152(16) 2_655 ?
C12 C7 1.4147(13) . ?
C12 C11 1.4072(13) . ?
O1 C37 1.4335(16) . ?
O1 C40 1.4202(16) . ?
C19 C20 1.5304(16) . ?
C19 C21 1.5291(15) . ?
C2 C1 1.3932(14) . ?
C2 C3 1.3877(15) . ?
C10 C9 1.3939(14) . ?
C10 C11 1.3978(13) . ?
C9 C8 1.3900(14) . ?
C34 C36 1.5277(15) . ?
C34 C35 1.5218(16) . ?
C24 C22 1.5284(14) . ?
C27 C26 1.3887(14) . ?
C27 C28 1.3892(16) . ?
C7 C8 1.3941(13) . ?
C7 C6 1.4876(13) . ?
C25 C30 1.4030(13) . ?
C25 C26 1.3983(13) . ?
C1 C6 1.3963(13) . ?
C22 C23 1.5297(15) . ?
C30 C29 1.3991(13) . ?
C18 C17 1.4003(13) . ?
C18 C13 1.4004(14) . ?
C38 C39 1.5213(19) . ?
C38 C37 1.5073(18) . ?
C33 C31 1.5236(16) . ?
C32 C31 1.5302(16) . ?
C5 C6 1.3945(14) . ?
C5 C4 1.3928(14) . ?
C17 C16 1.3902(15) . ?
C29 C28 1.3903(15) . ?
C13 C14 1.4019(14) . ?
C4 C3 1.3877(15) . ?
C39 C40 1.5278(18) . ?
C15 C16 1.3897(17) . ?
C15 C14 1.3916(15) . ?
